data_7026841
loop_
_publ_author_name
'Blagg, Robin J.'
'Connelly, Neil G.'
'Haddow, Mairi F.'
'Hamilton, Alex'
'Lusi, Matteo'
'Orpen, A. Guy'
'Ridgway, Benjamin M.'

_publ_section_title
;
 Isomerism in rhodium(I) N,S-donor heteroscorpionates: ring substituent
 and ancillary ligand effects.
;
_journal_issue 48
_journal_name_full 'Dalton transactions (Cambridge, England : 2003)'
_journal_page_first 11616
_journal_page_last 11627
_journal_paper_doi 10.1039/c0dt00774a
_journal_volume 39
_journal_year 2010
_chemical_formula_moiety 'C23 H36 B N8 Rh S2, C H2 Cl2'
_chemical_formula_sum 'C24 H38 B Cl2 N8 Rh S2'
_chemical_formula_weight 687.36
_chemical_name_systematic
;
?
;
_space_group_IT_number 14
_symmetry_cell_setting monoclinic
_symmetry_space_group_name_Hall '-P 2ybc'
_symmetry_space_group_name_H-M 'P 1 21/c 1'
_atom_sites_solution_hydrogens geom
_atom_sites_solution_primary direct
_atom_sites_solution_secondary difmap
_audit_creation_method SHELXL-97
_cell_angle_alpha 90.00
_cell_angle_beta 93.249(9)
_cell_angle_gamma 90.00
_cell_formula_units_Z 4
_cell_length_a 13.7606(14)
_cell_length_b 10.0914(11)
_cell_length_c 21.575(3)
_cell_measurement_reflns_used 315
_cell_measurement_temperature 100(2)
_cell_measurement_theta_max 27.482
_cell_measurement_theta_min 2.223
_cell_volume 2991.2(6)
_computing_cell_refinement 'Bruker SMART V5.628 (Bruker, 2004)'
_computing_data_collection 'Bruker SMART V5.628 (Bruker, 2004)'
_computing_data_reduction 'Bruker SAINT V6.41 (Bruker, 2003)'
_computing_molecular_graphics 'Bruker SHELXTL V6.14 (Bruker AXS, 2003)'
_computing_publication_material 'Bruker SHELXTL V6.14 (Bruker AXS, 2003)'
_computing_structure_refinement 'SHELXL V6.12 (Bruker 2001)'
_computing_structure_solution 'SHELXS V6.12 (Bruker 2001)'
_diffrn_ambient_temperature 100(2)
_diffrn_measured_fraction_theta_full 1.000
_diffrn_measured_fraction_theta_max 1.000
_diffrn_measurement_device_type 'CCD area detector'
_diffrn_measurement_method 'omega scans'
_diffrn_radiation_monochromator graphite
_diffrn_radiation_source 'fine-focus sealed tube'
_diffrn_radiation_type MoK\a
_diffrn_radiation_wavelength 0.71073
_diffrn_reflns_av_R_equivalents 0.0313
_diffrn_reflns_av_sigmaI/netI 0.0324
_diffrn_reflns_limit_h_max 17
_diffrn_reflns_limit_h_min -10
_diffrn_reflns_limit_k_max 13
_diffrn_reflns_limit_k_min -12
_diffrn_reflns_limit_l_max 28
_diffrn_reflns_limit_l_min -28
_diffrn_reflns_number 21548
_diffrn_reflns_theta_full 27.48
_diffrn_reflns_theta_max 27.48
_diffrn_reflns_theta_min 1.48
_exptl_absorpt_coefficient_mu 0.919
_exptl_absorpt_correction_T_max 0.830
_exptl_absorpt_correction_T_min 0.669
_exptl_absorpt_correction_type multi-scan
_exptl_absorpt_process_details 'SADABS V2.10'
_exptl_crystal_colour yellow
_exptl_crystal_density_diffrn 1.526
_exptl_crystal_density_method 'not measured'
_exptl_crystal_description block
_exptl_crystal_F_000 1416
_exptl_crystal_size_max 0.44
_exptl_crystal_size_mid 0.30
_exptl_crystal_size_min 0.20
_refine_diff_density_max 0.881
_refine_diff_density_min -0.694
_refine_diff_density_rms 0.190
_refine_ls_extinction_method none
_refine_ls_goodness_of_fit_ref 1.162
_refine_ls_hydrogen_treatment constr
_refine_ls_matrix_type full
_refine_ls_number_parameters 395
_refine_ls_number_reflns 6839
_refine_ls_number_restraints 178
_refine_ls_restrained_S_all 1.147
_refine_ls_R_factor_all 0.0385
_refine_ls_R_factor_gt 0.0325
_refine_ls_shift/su_max 0.001
_refine_ls_shift/su_mean 0.000
_refine_ls_structure_factor_coef Fsqd
_refine_ls_weighting_details 'calc w=1/[\s^2^(Fo^2^)+(0.0543P)^2^+0.5085P] where P=(Fo^2^+2Fc^2^)/3'
_refine_ls_weighting_scheme calc
_refine_ls_wR_factor_gt 0.0849
_refine_ls_wR_factor_ref 0.0966
_reflns_number_gt 6114
_reflns_number_total 6839
_reflns_threshold_expression >2sigma(I)
_cod_data_source_file c0dt00774a.txt
_cod_data_source_block 6
_cod_original_cell_volume 2991.1(6)
_cod_original_sg_symbol_H-M P21/c
_cod_database_code 7026841

loop_
_symmetry_equiv_pos_as_xyz
'x, y, z'
'-x, y+1/2, -z+1/2'
'-x, -y, -z'
'x, -y-1/2, z-1/2'

loop_
_atom_site_label
_atom_site_type_symbol
_atom_site_fract_x
_atom_site_fract_y
_atom_site_fract_z
_atom_site_U_iso_or_equiv
_atom_site_adp_type
_atom_site_occupancy
_atom_site_symmetry_multiplicity
_atom_site_calc_flag
_atom_site_refinement_flags
_atom_site_disorder_assembly
_atom_site_disorder_group
Rh1 Rh 0.933091(12) 0.183778(17) 0.885889(8) 0.01849(7) Uani 1 1 d . . .
S1 S 0.85513(4) 0.38515(5) 0.85388(3) 0.01961(12) Uani 1 1 d . B .
S2 S 0.68195(4) -0.08436(5) 0.93514(3) 0.02074(13) Uani 1 1 d . . .
B1 B 0.76577(18) 0.2187(2) 0.97164(11) 0.0160(5) Uani 1 1 d . B .
H1 H 0.7883 0.1598 0.9381 0.019 Uiso 1 1 calc R . .
N1 N 0.85722(14) 0.26668(19) 1.00991(9) 0.0186(4) Uani 1 1 d . . .
N2 N 0.94254(14) 0.24792(18) 0.98055(9) 0.0192(4) Uani 1 1 d . B .
N3 N 0.71546(13) 0.34089(18) 0.93952(8) 0.0164(4) Uani 1 1 d . . .
N4 N 0.62824(14) 0.39715(18) 0.95643(9) 0.0187(4) Uani 1 1 d . B .
N5 N 0.69330(14) 0.51792(17) 0.88411(8) 0.0167(4) Uani 1 1 d . . .
N6 N 0.69471(13) 0.13818(17) 1.00877(8) 0.0151(4) Uani 1 1 d . . .
N7 N 0.66168(15) 0.18283(17) 1.06485(9) 0.0181(4) Uani 1 1 d . B .
N8 N 0.60830(13) -0.01957(17) 1.04550(8) 0.0150(3) Uani 1 1 d . . .
C3 C 0.87574(18) 0.3449(2) 1.06059(11) 0.0240(5) Uani 1 1 d . B .
C4 C 0.97389(19) 0.3733(2) 1.06435(12) 0.0278(5) Uani 1 1 d . . .
H4 H 1.0081 0.4244 1.0955 0.033 Uiso 1 1 calc R B .
C5 C 1.01301(18) 0.3124(2) 1.01345(12) 0.0241(5) Uani 1 1 d . B .
C6 C 0.8014(2) 0.3956(3) 1.10278(12) 0.0337(6) Uani 1 1 d . . .
H6A H 0.7423 0.4211 1.0781 0.051 Uiso 1 1 calc R B .
H6B H 0.8275 0.4729 1.1256 0.051 Uiso 1 1 calc R . .
H6C H 0.7856 0.3260 1.1322 0.051 Uiso 1 1 calc R . .
C7 C 1.11504(18) 0.3168(2) 0.99385(14) 0.0311(6) Uani 1 1 d . . .
H7A H 1.1527 0.2452 1.0143 0.047 Uiso 1 1 calc R B .
H7B H 1.1443 0.4023 1.0056 0.047 Uiso 1 1 calc R . .
H7C H 1.1152 0.3058 0.9487 0.047 Uiso 1 1 calc R . .
C8 C 0.75429(16) 0.4128(2) 0.89504(10) 0.0166(4) Uani 1 1 d . B .
C9 C 0.61686(17) 0.5024(2) 0.92160(10) 0.0179(4) Uani 1 1 d . B .
C10 C 0.53215(18) 0.5938(2) 0.92054(11) 0.0229(5) Uani 1 1 d . . .
H10A H 0.4950 0.5861 0.8806 0.034 Uiso 1 1 calc R B .
H10B H 0.5552 0.6851 0.9262 0.034 Uiso 1 1 calc R . .
H10C H 0.4903 0.5705 0.9542 0.034 Uiso 1 1 calc R . .
C11 C 0.70831(18) 0.6261(2) 0.83996(10) 0.0206(5) Uani 1 1 d . B .
H11A H 0.7790 0.6425 0.8378 0.025 Uiso 1 1 calc R . .
H11B H 0.6781 0.7081 0.8552 0.025 Uiso 1 1 calc R . .
C13 C 0.66490(18) 0.5944(3) 0.77559(11) 0.0249(5) Uani 1 1 d . . .
H13A H 0.6969 0.5158 0.7595 0.037 Uiso 1 1 calc R B .
H13B H 0.6746 0.6698 0.7480 0.037 Uiso 1 1 calc R . .
H13C H 0.5951 0.5772 0.7776 0.037 Uiso 1 1 calc R . .
C14 C 0.66263(15) 0.0140(2) 0.99639(10) 0.0149(4) Uani 1 1 d . B .
C15 C 0.61105(16) 0.0863(2) 1.08564(10) 0.0169(4) Uani 1 1 d . B .
C16 C 0.56226(18) 0.0885(2) 1.14544(10) 0.0223(5) Uani 1 1 d . . .
H16A H 0.5837 0.1667 1.1695 0.034 Uiso 1 1 calc R B .
H16B H 0.5794 0.0082 1.1692 0.034 Uiso 1 1 calc R . .
H16C H 0.4916 0.0920 1.1371 0.034 Uiso 1 1 calc R . .
C17 C 0.55887(16) -0.1463(2) 1.05332(11) 0.0182(4) Uani 1 1 d . B .
H17A H 0.5313 -0.1771 1.0124 0.022 Uiso 1 1 calc R . .
H17B H 0.5042 -0.1335 1.0807 0.022 Uiso 1 1 calc R . .
C18 C 0.62679(18) -0.2518(2) 1.08107(13) 0.0269(5) Uani 1 1 d . . .
H18A H 0.6789 -0.2686 1.0529 0.040 Uiso 1 1 calc R B .
H18B H 0.5902 -0.3337 1.0870 0.040 Uiso 1 1 calc R . .
H18C H 0.6552 -0.2211 1.1212 0.040 Uiso 1 1 calc R . .
C19 C 1.04204(19) 0.0359(2) 0.90970(12) 0.0273(5) Uani 1 1 d . B .
H19 H 1.0673 0.0384 0.9541 0.033 Uiso 1 1 calc R A 1
C20A C 0.9515(2) -0.0236(2) 0.90040(12) 0.0280(5) Uani 0.744(6) 1 d PU B 1
H20A H 0.9237 -0.0572 0.9393 0.034 Uiso 0.744(6) 1 calc PR B 1
C21A C 0.9105(6) -0.0943(8) 0.8399(4) 0.0330(16) Uani 0.744(6) 1 d PU B 1
H21A H 0.9395 -0.1838 0.8377 0.040 Uiso 0.744(6) 1 calc PR B 1
H21B H 0.8392 -0.1050 0.8417 0.040 Uiso 0.744(6) 1 calc PR B 1
C22A C 0.9318(3) -0.0179(4) 0.78164(17) 0.0347(10) Uani 0.744(6) 1 d PU B 1
H22A H 0.9967 -0.0439 0.7682 0.042 Uiso 0.744(6) 1 calc PR B 1
H22B H 0.8830 -0.0418 0.7480 0.042 Uiso 0.744(6) 1 calc PR B 1
C23A C 0.9298(4) 0.1304(6) 0.7916(3) 0.0284(12) Uani 0.744(6) 1 d PU B 1
H23A H 0.8802 0.1788 0.7646 0.034 Uiso 0.744(6) 1 calc PR B 1
C24A C 1.0136(3) 0.2039(5) 0.8083(2) 0.0314(10) Uani 0.744(6) 1 d PU B 1
H24A H 1.0129 0.2956 0.7908 0.038 Uiso 0.744(6) 1 calc PR B 1
C25A C 1.1150(3) 0.1463(5) 0.8189(2) 0.0417(12) Uani 0.744(6) 1 d PU B 1
H25A H 1.1383 0.1171 0.7785 0.050 Uiso 0.744(6) 1 calc PR B 1
H25B H 1.1594 0.2169 0.8352 0.050 Uiso 0.744(6) 1 calc PR B 1
C26A C 1.1209(2) 0.0309(3) 0.86331(14) 0.0362(6) Uani 0.744(6) 1 d PU B 1
H26A H 1.1855 0.0311 0.8860 0.043 Uiso 0.744(6) 1 calc PR B 1
H26B H 1.1148 -0.0527 0.8394 0.043 Uiso 0.744(6) 1 calc PR B 1
C20B C 0.9515(2) -0.0236(2) 0.90040(12) 0.0280(5) Uani 0.256(6) 1 d PU B 2
H20B H 0.9248 -0.0538 0.9402 0.034 Uiso 0.256(6) 1 calc PR B 2
C21B C 0.9326(15) -0.116(2) 0.8513(10) 0.022(3) Uani 0.256(6) 1 d PU B 2
H21C H 0.8989 -0.1947 0.8671 0.027 Uiso 0.256(6) 1 calc PR B 2
H21D H 0.9946 -0.1453 0.8347 0.027 Uiso 0.256(6) 1 calc PR B 2
C22B C 0.8701(8) -0.0511(9) 0.8010(5) 0.024(2) Uani 0.256(6) 1 d PU B 2
H22C H 0.8009 -0.0573 0.8108 0.029 Uiso 0.256(6) 1 calc PR B 2
H22D H 0.8781 -0.0974 0.7611 0.029 Uiso 0.256(6) 1 calc PR B 2
C23B C 0.8988(11) 0.0940(13) 0.7949(8) 0.020(3) Uani 0.256(6) 1 d PU B 2
H23B H 0.8498 0.1463 0.7690 0.024 Uiso 0.256(6) 1 calc PR B 2
C24B C 0.9903(12) 0.1469(14) 0.7949(5) 0.022(2) Uani 0.256(6) 1 d PU B 2
H24B H 0.9940 0.2285 0.7689 0.026 Uiso 0.256(6) 1 calc PR B 2
C25B C 1.0843(8) 0.0634(13) 0.7969(5) 0.032(3) Uani 0.256(6) 1 d PU B 2
H25C H 1.0717 -0.0202 0.7738 0.039 Uiso 0.256(6) 1 calc PR B 2
H25D H 1.1354 0.1127 0.7760 0.039 Uiso 0.256(6) 1 calc PR B 2
C26B C 1.1209(2) 0.0309(3) 0.86331(14) 0.0362(6) Uani 0.256(6) 1 d PU B 2
H26C H 1.1500 -0.0588 0.8640 0.043 Uiso 0.256(6) 1 calc PR B 2
H26D H 1.1729 0.0945 0.8764 0.043 Uiso 0.256(6) 1 calc PR B 2
C27 C 0.6577(2) 0.1413(3) 0.80323(14) 0.0423(7) Uani 1 1 d . . .
H27A H 0.6647 0.0945 0.8435 0.051 Uiso 1 1 calc R . .
H27B H 0.7183 0.1918 0.7978 0.051 Uiso 1 1 calc R . .
Cl1 Cl 0.55892(6) 0.25211(7) 0.80407(3) 0.03895(17) Uani 1 1 d . . .
Cl2 Cl 0.64121(7) 0.02378(10) 0.74259(4) 0.0587(2) Uani 1 1 d . . .

loop_
_atom_site_aniso_label
_atom_site_aniso_U_11
_atom_site_aniso_U_22
_atom_site_aniso_U_33
_atom_site_aniso_U_23
_atom_site_aniso_U_13
_atom_site_aniso_U_12
Rh1 0.01465(11) 0.02119(11) 0.01975(11) 0.00626(6) 0.00210(7) -0.00005(6)
S1 0.0162(3) 0.0203(3) 0.0223(3) 0.0077(2) 0.0013(2) -0.0024(2)
S2 0.0214(3) 0.0185(3) 0.0227(3) -0.0053(2) 0.0053(2) -0.0034(2)
B1 0.0174(12) 0.0148(11) 0.0159(11) 0.0021(9) 0.0009(9) -0.0017(9)
N1 0.0170(9) 0.0203(9) 0.0184(9) 0.0026(7) -0.0011(7) -0.0030(7)
N2 0.0157(9) 0.0167(9) 0.0246(10) 0.0063(7) -0.0030(7) -0.0002(7)
N3 0.0162(9) 0.0161(9) 0.0170(9) 0.0007(7) 0.0007(7) -0.0023(7)
N4 0.0202(10) 0.0168(9) 0.0192(9) -0.0012(7) 0.0016(7) 0.0007(7)
N5 0.0208(10) 0.0127(8) 0.0165(9) 0.0014(7) 0.0003(7) -0.0028(7)
N6 0.0158(9) 0.0147(8) 0.0147(8) 0.0000(7) 0.0006(7) -0.0005(7)
N7 0.0220(10) 0.0176(9) 0.0148(9) 0.0006(7) 0.0013(7) -0.0008(7)
N8 0.0147(9) 0.0131(8) 0.0170(9) 0.0017(7) 0.0002(7) -0.0014(7)
C3 0.0263(13) 0.0203(11) 0.0247(12) -0.0011(9) -0.0051(10) -0.0057(9)
C4 0.0269(13) 0.0228(12) 0.0323(13) -0.0001(10) -0.0108(10) -0.0054(10)
C5 0.0204(12) 0.0172(11) 0.0337(13) 0.0073(9) -0.0067(10) -0.0025(9)
C6 0.0382(16) 0.0326(14) 0.0306(14) -0.0131(11) 0.0038(11) -0.0140(12)
C7 0.0167(12) 0.0255(13) 0.0499(17) 0.0053(11) -0.0077(11) -0.0026(9)
C8 0.0186(11) 0.0138(10) 0.0168(10) 0.0003(8) -0.0030(8) -0.0042(8)
C9 0.0237(12) 0.0137(10) 0.0162(10) -0.0028(8) 0.0012(8) -0.0034(8)
C10 0.0278(13) 0.0180(11) 0.0234(11) 0.0010(9) 0.0048(9) 0.0052(9)
C11 0.0286(12) 0.0121(10) 0.0215(11) 0.0044(8) 0.0045(9) -0.0011(9)
C13 0.0238(12) 0.0297(13) 0.0213(11) 0.0056(9) 0.0016(9) 0.0033(10)
C14 0.0135(10) 0.0145(10) 0.0167(10) 0.0015(8) 0.0002(8) 0.0002(8)
C15 0.0155(10) 0.0193(10) 0.0157(10) 0.0010(8) -0.0003(8) 0.0004(8)
C16 0.0267(13) 0.0249(12) 0.0158(11) 0.0011(9) 0.0039(9) -0.0020(9)
C17 0.0148(10) 0.0160(10) 0.0240(11) 0.0028(8) 0.0022(8) -0.0040(8)
C18 0.0223(13) 0.0191(12) 0.0393(14) 0.0100(10) 0.0024(10) 0.0001(9)
C19 0.0290(13) 0.0237(12) 0.0293(13) 0.0063(10) 0.0020(10) 0.0100(10)
C20A 0.0382(15) 0.0170(11) 0.0299(13) 0.0039(9) 0.0125(11) 0.0028(10)
C21A 0.031(4) 0.032(3) 0.036(4) -0.005(2) 0.004(3) 0.001(2)
C22A 0.031(2) 0.044(2) 0.0293(19) -0.0052(16) 0.0044(16) 0.0114(17)
C23A 0.023(3) 0.041(3) 0.0226(19) 0.007(2) 0.006(2) 0.010(2)
C24A 0.023(2) 0.039(3) 0.033(2) 0.013(2) 0.0119(17) 0.0076(18)
C25A 0.024(2) 0.050(3) 0.054(3) 0.015(2) 0.0194(18) 0.0063(18)
C26A 0.0233(13) 0.0393(15) 0.0464(16) 0.0059(12) 0.0060(12) 0.0118(11)
C20B 0.0382(15) 0.0170(11) 0.0299(13) 0.0039(9) 0.0125(11) 0.0028(10)
C21B 0.021(8) 0.026(7) 0.020(7) 0.002(4) 0.002(5) -0.008(6)
C22B 0.027(5) 0.020(4) 0.027(5) -0.002(4) 0.002(4) 0.003(4)
C23B 0.020(6) 0.021(6) 0.019(5) -0.002(4) 0.002(5) 0.004(4)
C24B 0.027(6) 0.025(6) 0.014(5) 0.000(4) 0.003(4) -0.001(5)
C25B 0.018(5) 0.041(6) 0.039(5) 0.001(5) 0.011(4) 0.003(4)
C26B 0.0233(13) 0.0393(15) 0.0464(16) 0.0059(12) 0.0060(12) 0.0118(11)
C27 0.0465(18) 0.0464(17) 0.0333(15) -0.0015(13) -0.0051(13) -0.0185(14)
Cl1 0.0468(4) 0.0428(4) 0.0267(3) 0.0040(3) -0.0023(3) -0.0202(3)
Cl2 0.0610(6) 0.0766(6) 0.0386(4) -0.0206(4) 0.0047(4) -0.0146(5)

loop_
_atom_type_symbol
_atom_type_description
_atom_type_scat_dispersion_real
_atom_type_scat_dispersion_imag
_atom_type_scat_source
C C 0.0033 0.0016 'International Tables Vol C Tables 4.2.6.8 and 6.1.1.4'
H H 0.0000 0.0000 'International Tables Vol C Tables 4.2.6.8 and 6.1.1.4'
B B 0.0013 0.0007 'International Tables Vol C Tables 4.2.6.8 and 6.1.1.4'
Cl Cl 0.1484 0.1585 'International Tables Vol C Tables 4.2.6.8 and 6.1.1.4'
N N 0.0061 0.0033 'International Tables Vol C Tables 4.2.6.8 and 6.1.1.4'
S S 0.1246 0.1234 'International Tables Vol C Tables 4.2.6.8 and 6.1.1.4'
Rh Rh -1.1178 0.9187 'International Tables Vol C Tables 4.2.6.8 and 6.1.1.4'

loop_
_geom_angle_atom_site_label_1
_geom_angle_atom_site_label_2
_geom_angle_atom_site_label_3
_geom_angle
C24A Rh1 C23A 39.23(19)
C24A Rh1 C20A 98.65(16)
C23A Rh1 C20A 83.47(17)
C24A Rh1 N2 137.42(18)
C23A Rh1 N2 176.41(18)
C20A Rh1 N2 99.02(8)
C24A Rh1 C19 82.15(14)
C23A Rh1 C19 91.71(16)
C20A Rh1 C19 37.78(10)
N2 Rh1 C19 88.75(9)
C24A Rh1 C24B 19.0(3)
C23A Rh1 C24B 22.7(4)
C20A Rh1 C24B 85.3(4)
N2 Rh1 C24B 154.5(4)
C19 Rh1 C24B 79.3(4)
C24A Rh1 C23B 54.1(4)
C23A Rh1 C23B 15.1(3)
C20A Rh1 C23B 75.1(4)
N2 Rh1 C23B 168.4(4)
C19 Rh1 C23B 92.2(4)
C24B Rh1 C23B 36.4(4)
C24A Rh1 S1 86.27(13)
C23A Rh1 S1 87.33(15)
C20A Rh1 S1 158.30(8)
N2 Rh1 S1 91.18(5)
C19 Rh1 S1 162.74(7)
C24B Rh1 S1 93.7(3)
C23B Rh1 S1 91.3(4)
C8 S1 Rh1 110.71(7)
N6 B1 N1 114.32(18)
N6 B1 N3 111.84(18)
N1 B1 N3 108.56(18)
N6 B1 H1 107.3
N1 B1 H1 107.3
N3 B1 H1 107.3
C3 N1 N2 108.86(19)
C3 N1 B1 136.2(2)
N2 N1 B1 113.64(17)
C5 N2 N1 107.46(19)
C5 N2 Rh1 131.05(17)
N1 N2 Rh1 118.23(14)
C8 N3 N4 110.56(18)
C8 N3 B1 124.26(19)
N4 N3 B1 124.97(17)
C9 N4 N3 104.92(17)
C8 N5 C9 107.09(18)
C8 N5 C11 125.53(18)
C9 N5 C11 127.38(19)
C14 N6 N7 110.69(17)
C14 N6 B1 126.88(17)
N7 N6 B1 122.17(17)
C15 N7 N6 105.48(17)
C14 N8 C15 107.33(17)
C14 N8 C17 125.55(18)
C15 N8 C17 127.10(17)
N1 C3 C4 107.8(2)
N1 C3 C6 125.7(2)
C4 C3 C6 126.4(2)
C3 C4 C5 106.4(2)
C3 C4 H4 126.8
C5 C4 H4 126.8
N2 C5 C4 109.4(2)
N2 C5 C7 122.0(2)
C4 C5 C7 128.5(2)
C3 C6 H6A 109.5
C3 C6 H6B 109.5
H6A C6 H6B 109.5
C3 C6 H6C 109.5
H6A C6 H6C 109.5
H6B C6 H6C 109.5
C5 C7 H7A 109.5
C5 C7 H7B 109.5
H7A C7 H7B 109.5
C5 C7 H7C 109.5
H7A C7 H7C 109.5
H7B C7 H7C 109.5
N3 C8 N5 106.19(19)
N3 C8 S1 130.67(17)
N5 C8 S1 123.06(16)
N4 C9 N5 111.19(19)
N4 C9 C10 125.6(2)
N5 C9 C10 123.18(19)
C9 C10 H10A 109.5
C9 C10 H10B 109.5
H10A C10 H10B 109.5
C9 C10 H10C 109.5
H10A C10 H10C 109.5
H10B C10 H10C 109.5
N5 C11 C13 112.00(19)
N5 C11 H11A 109.2
C13 C11 H11A 109.2
N5 C11 H11B 109.2
C13 C11 H11B 109.2
H11A C11 H11B 107.9
C11 C13 H13A 109.5
C11 C13 H13B 109.5
H13A C13 H13B 109.5
C11 C13 H13C 109.5
H13A C13 H13C 109.5
H13B C13 H13C 109.5
N6 C14 N8 105.21(17)
N6 C14 S2 129.57(16)
N8 C14 S2 125.22(16)
N7 C15 N8 111.29(18)
N7 C15 C16 124.6(2)
N8 C15 C16 124.06(19)
C15 C16 H16A 109.5
C15 C16 H16B 109.5
H16A C16 H16B 109.5
C15 C16 H16C 109.5
H16A C16 H16C 109.5
H16B C16 H16C 109.5
N8 C17 C18 112.26(18)
N8 C17 H17A 109.2
C18 C17 H17A 109.2
N8 C17 H17B 109.2
C18 C17 H17B 109.2
H17A C17 H17B 107.9
C17 C18 H18A 109.5
C17 C18 H18B 109.5
H18A C18 H18B 109.5
C17 C18 H18C 109.5
H18A C18 H18C 109.5
H18B C18 H18C 109.5
C20A C19 C26A 124.0(2)
C20A C19 Rh1 70.06(14)
C26A C19 Rh1 112.29(17)
C20A C19 H19 114.2
C26A C19 H19 114.2
Rh1 C19 H19 114.2
C19 C20A C21A 126.6(4)
C19 C20A Rh1 72.17(14)
C21A C20A Rh1 106.9(3)
C19 C20A H20A 114.1
C21A C20A H20A 114.1
Rh1 C20A H20A 114.1
C22A C21A C20A 112.4(6)
C22A C21A H21A 109.1
C20A C21A H21A 109.1
C22A C21A H21B 109.1
C20A C21A H21B 109.1
H21A C21A H21B 107.8
C23A C22A C21A 112.3(5)
C23A C22A H22A 109.2
C21A C22A H22A 109.2
C23A C22A H22B 109.2
C21A C22A H22B 109.2
H22A C22A H22B 107.9
C24A C23A C22A 122.6(4)
C24A C23A Rh1 69.2(3)
C22A C23A Rh1 113.1(3)
C24A C23A H23A 114.6
C22A C23A H23A 114.6
Rh1 C23A H23A 114.6
C23A C24A C25A 125.0(5)
C23A C24A Rh1 71.6(3)
C25A C24A Rh1 111.7(3)
C23A C24A H24A 113.7
C25A C24A H24A 113.7
Rh1 C24A H24A 113.7
C26A C25A C24A 114.1(3)
C26A C25A H25A 108.7
C24A C25A H25A 108.7
C26A C25A H25B 108.7
C24A C25A H25B 108.7
H25A C25A H25B 107.6
C25A C26A C19 112.2(2)
C25A C26A H26A 109.2
C19 C26A H26A 109.2
C25A C26A H26B 109.2
C19 C26A H26B 109.2
H26A C26A H26B 107.9
C22B C21B H21C 109.9
C22B C21B H21D 109.9
H21C C21B H21D 108.3
C21B C22B C23B 110.0(12)
C21B C22B H22C 109.7
C23B C22B H22C 109.7
C21B C22B H22D 109.7
C23B C22B H22D 109.7
H22C C22B H22D 108.2
C24B C23B C22B 128.1(12)
C24B C23B Rh1 71.7(9)
C22B C23B Rh1 111.3(9)
C24B C23B H23B 112.7
C22B C23B H23B 112.7
Rh1 C23B H23B 112.7
C23B C24B C25B 123.9(12)
C23B C24B Rh1 71.9(9)
C25B C24B Rh1 114.4(7)
C23B C24B H24B 113.3
C25B C24B H24B 113.3
Rh1 C24B H24B 113.3
C24B C25B H25C 109.2
C24B C25B H25D 109.2
H25C C25B H25D 107.9
Cl1 C27 Cl2 111.49(17)
Cl1 C27 H27A 109.3
Cl2 C27 H27A 109.3
Cl1 C27 H27B 109.3
Cl2 C27 H27B 109.3
H27A C27 H27B 108.0

loop_
_geom_bond_atom_site_label_1
_geom_bond_atom_site_label_2
_geom_bond_distance
Rh1 C24A 2.070(4)
Rh1 C23A 2.102(6)
Rh1 C20A 2.129(2)
Rh1 N2 2.139(2)
Rh1 C19 2.156(2)
Rh1 C24B 2.188(11)
Rh1 C23B 2.190(16)
Rh1 S1 2.3818(6)
S1 C8 1.712(2)
S2 C14 1.685(2)
B1 N6 1.532(3)
B1 N1 1.543(3)
B1 N3 1.557(3)
B1 H1 1.0000
N1 C3 1.361(3)
N1 N2 1.378(3)
N2 C5 1.338(3)
N3 C8 1.338(3)
N3 N4 1.395(3)
N4 C9 1.305(3)
N5 C8 1.365(3)
N5 C9 1.372(3)
N5 C11 1.471(3)
N6 C14 1.351(3)
N6 N7 1.391(2)
N7 C15 1.293(3)
N8 C14 1.373(3)
N8 C15 1.375(3)
N8 C17 1.463(3)
C3 C4 1.379(3)
C3 C6 1.498(4)
C4 C5 1.393(4)
C4 H4 0.9500
C5 C7 1.490(4)
C6 H6A 0.9800
C6 H6B 0.9800
C6 H6C 0.9800
C7 H7A 0.9800
C7 H7B 0.9800
C7 H7C 0.9800
C9 C10 1.486(3)
C10 H10A 0.9800
C10 H10B 0.9800
C10 H10C 0.9800
C11 C13 1.514(3)
C11 H11A 0.9900
C11 H11B 0.9900
C13 H13A 0.9800
C13 H13B 0.9800
C13 H13C 0.9800
C15 C16 1.488(3)
C16 H16A 0.9800
C16 H16B 0.9800
C16 H16C 0.9800
C17 C18 1.517(3)
C17 H17A 0.9900
C17 H17B 0.9900
C18 H18A 0.9800
C18 H18B 0.9800
C18 H18C 0.9800
C19 C20A 1.388(4)
C19 C26A 1.519(4)
C19 H19 1.0000
C20A C21A 1.565(9)
C20A H20A 1.0000
C21A C22A 1.517(8)
C21A H21A 0.9900
C21A H21B 0.9900
C22A C23A 1.513(7)
C22A H22A 0.9900
C22A H22B 0.9900
C23A C24A 1.401(7)
C23A H23A 1.0000
C24A C25A 1.517(6)
C24A H24A 1.0000
C25A C26A 1.507(5)
C25A H25A 0.9900
C25A H25B 0.9900
C26A H26A 0.9900
C26A H26B 0.9900
C21B C22B 1.497(17)
C21B H21C 0.9900
C21B H21D 0.9900
C22B C23B 1.524(16)
C22B H22C 0.9900
C22B H22D 0.9900
C23B C24B 1.368(17)
C23B H23B 1.0000
C24B C25B 1.542(17)
C24B H24B 1.0000
C25B H25C 0.9900
C25B H25D 0.9900
C27 Cl1 1.761(4)
C27 Cl2 1.771(3)
C27 H27A 0.9900
C27 H27B 0.9900

loop_
_geom_torsion_atom_site_label_1
_geom_torsion_atom_site_label_2
_geom_torsion_atom_site_label_3
_geom_torsion_atom_site_label_4
_geom_torsion
C24A Rh1 S1 C8 168.16(19)
C23A Rh1 S1 C8 128.88(19)
C20A Rh1 S1 C8 64.03(19)
N2 Rh1 S1 C8 -54.39(9)
C19 Rh1 S1 C8 -144.0(2)
C24B Rh1 S1 C8 150.7(4)
C23B Rh1 S1 C8 114.3(4)
N6 B1 N1 C3 -60.2(3)
N3 B1 N1 C3 65.4(3)
N6 B1 N1 N2 134.75(19)
N3 B1 N1 N2 -99.6(2)
C3 N1 N2 C5 0.9(2)
B1 N1 N2 C5 170.04(18)
C3 N1 N2 Rh1 -160.95(15)
B1 N1 N2 Rh1 8.2(2)
C24A Rh1 N2 C5 -6.2(3)
C20A Rh1 N2 C5 107.2(2)
C19 Rh1 N2 C5 70.7(2)
C24B Rh1 N2 C5 9.1(8)
C23B Rh1 N2 C5 165.8(19)
S1 Rh1 N2 C5 -92.0(2)
C24A Rh1 N2 N1 150.6(2)
C20A Rh1 N2 N1 -95.98(16)
C19 Rh1 N2 N1 -132.46(16)
C24B Rh1 N2 N1 165.9(8)
C23B Rh1 N2 N1 -37.4(19)
S1 Rh1 N2 N1 64.80(14)
N6 B1 N3 C8 -166.42(19)
N1 B1 N3 C8 66.5(3)
N6 B1 N3 N4 19.2(3)
N1 B1 N3 N4 -107.8(2)
C8 N3 N4 C9 -0.2(2)
B1 N3 N4 C9 174.82(19)
N1 B1 N6 C14 -123.0(2)
N3 B1 N6 C14 113.1(2)
N1 B1 N6 N7 50.6(3)
N3 B1 N6 N7 -73.3(2)
C14 N6 N7 C15 0.3(2)
B1 N6 N7 C15 -174.28(19)
N2 N1 C3 C4 -1.5(3)
B1 N1 C3 C4 -167.0(2)
N2 N1 C3 C6 176.0(2)
B1 N1 C3 C6 10.4(4)
N1 C3 C4 C5 1.5(3)
C6 C3 C4 C5 -176.0(2)
N1 N2 C5 C4 0.0(2)
Rh1 N2 C5 C4 158.69(16)
N1 N2 C5 C7 -178.1(2)
Rh1 N2 C5 C7 -19.4(3)
C3 C4 C5 N2 -0.9(3)
C3 C4 C5 C7 177.0(2)
N4 N3 C8 N5 1.5(2)
B1 N3 C8 N5 -173.58(18)
N4 N3 C8 S1 -175.30(16)
B1 N3 C8 S1 9.7(3)
C9 N5 C8 N3 -2.1(2)
C11 N5 C8 N3 178.05(19)
C9 N5 C8 S1 174.94(16)
C11 N5 C8 S1 -4.9(3)
Rh1 S1 C8 N3 -0.5(2)
Rh1 S1 C8 N5 -176.81(15)
N3 N4 C9 N5 -1.2(2)
N3 N4 C9 C10 177.5(2)
C8 N5 C9 N4 2.1(2)
C11 N5 C9 N4 -178.0(2)
C8 N5 C9 C10 -176.6(2)
C11 N5 C9 C10 3.2(3)
C8 N5 C11 C13 88.7(3)
C9 N5 C11 C13 -91.0(3)
N7 N6 C14 N8 0.2(2)
B1 N6 C14 N8 174.43(19)
N7 N6 C14 S2 -179.86(17)
B1 N6 C14 S2 -5.6(3)
C15 N8 C14 N6 -0.6(2)
C17 N8 C14 N6 -179.41(19)
C15 N8 C14 S2 179.49(16)
C17 N8 C14 S2 0.6(3)
N6 N7 C15 N8 -0.6(2)
N6 N7 C15 C16 179.0(2)
C14 N8 C15 N7 0.8(3)
C17 N8 C15 N7 179.6(2)
C14 N8 C15 C16 -178.9(2)
C17 N8 C15 C16 -0.1(3)
C14 N8 C17 C18 82.9(3)
C15 N8 C17 C18 -95.7(3)
C24A Rh1 C19 C20A -115.2(2)
C23A Rh1 C19 C20A -77.0(2)
N2 Rh1 C19 C20A 106.52(15)
C24B Rh1 C19 C20A -96.2(5)
C23B Rh1 C19 C20A -61.9(4)
S1 Rh1 C19 C20A -163.53(18)
C24A Rh1 C19 C26A 4.5(3)
C23A Rh1 C19 C26A 42.6(3)
C20A Rh1 C19 C26A 119.7(3)
N2 Rh1 C19 C26A -133.8(2)
C24B Rh1 C19 C26A 23.5(5)
C23B Rh1 C19 C26A 57.7(4)
S1 Rh1 C19 C26A -43.9(4)
C26A C19 C20A C21A -5.8(5)
Rh1 C19 C20A C21A 98.2(4)
C26A C19 C20A Rh1 -104.0(2)
C24A Rh1 C20A C19 65.1(2)
C23A Rh1 C20A C19 101.3(2)
N2 Rh1 C20A C19 -76.05(15)
C24B Rh1 C20A C19 78.6(5)
C23B Rh1 C20A C19 114.2(4)
S1 Rh1 C20A C19 166.85(14)
C24A Rh1 C20A C21A -58.8(4)
C23A Rh1 C20A C21A -22.5(4)
N2 Rh1 C20A C21A 160.1(4)
C19 Rh1 C20A C21A -123.9(4)
C24B Rh1 C20A C21A -45.3(6)
C23B Rh1 C20A C21A -9.7(5)
S1 Rh1 C20A C21A 43.0(4)
C19 C20A C21A C22A -43.0(7)
Rh1 C20A C21A C22A 37.1(6)
C20A C21A C22A C23A -34.4(7)
C21A C22A C23A C24A 93.5(6)
C21A C22A C23A Rh1 14.3(6)
C20A Rh1 C23A C24A -112.3(3)
C19 Rh1 C23A C24A -75.4(3)
C24B Rh1 C23A C24A -18.8(9)
C23B Rh1 C23A C24A -167.7(19)
S1 Rh1 C23A C24A 87.4(3)
C24A Rh1 C23A C22A 117.7(5)
C20A Rh1 C23A C22A 5.3(3)
C19 Rh1 C23A C22A 42.3(4)
C24B Rh1 C23A C22A 98.9(10)
C23B Rh1 C23A C22A -50.0(17)
S1 Rh1 C23A C22A -155.0(4)
C22A C23A C24A C25A -0.6(8)
Rh1 C23A C24A C25A 104.1(4)
C22A C23A C24A Rh1 -104.7(5)
C20A Rh1 C24A C23A 68.4(3)
N2 Rh1 C24A C23A -178.0(2)
C19 Rh1 C24A C23A 102.5(3)
C24B Rh1 C24A C23A 22.5(12)
C23B Rh1 C24A C23A 3.9(6)
S1 Rh1 C24A C23A -90.3(3)
C23A Rh1 C24A C25A -121.2(5)
C20A Rh1 C24A C25A -52.8(4)
N2 Rh1 C24A C25A 60.8(4)
C19 Rh1 C24A C25A -18.7(4)
C24B Rh1 C24A C25A -98.7(14)
C23B Rh1 C24A C25A -117.2(6)
S1 Rh1 C24A C25A 148.5(4)
C23A C24A C25A C26A -51.5(6)
Rh1 C24A C25A C26A 30.7(5)
C24A C25A C26A C19 -26.9(5)
C20A C19 C26A C25A 91.1(4)
Rh1 C19 C26A C25A 10.8(4)
C21B C22B C23B C24B 44(2)
C21B C22B C23B Rh1 -39.0(15)
C24A Rh1 C23B C24B 10.0(7)
C23A Rh1 C23B C24B 19.6(15)
C20A Rh1 C23B C24B -102.6(8)
N2 Rh1 C23B C24B -163.3(15)
C19 Rh1 C23B C24B -68.6(7)
S1 Rh1 C23B C24B 94.5(7)
C24A Rh1 C23B C22B 134.7(11)
C23A Rh1 C23B C22B 144(2)
C20A Rh1 C23B C22B 22.0(8)
N2 Rh1 C23B C22B -39(3)
C19 Rh1 C23B C22B 56.1(9)
C24B Rh1 C23B C22B 124.7(13)
S1 Rh1 C23B C22B -140.8(8)
C22B C23B C24B C25B 5(2)
Rh1 C23B C24B C25B 107.6(11)
C22B C23B C24B Rh1 -103.1(16)
C24A Rh1 C24B C23B -154.3(17)
C23A Rh1 C24B C23B -13.1(9)
C20A Rh1 C24B C23B 71.1(8)
N2 Rh1 C24B C23B 172.3(7)
C19 Rh1 C24B C23B 108.8(8)
S1 Rh1 C24B C23B -87.1(8)
C24A Rh1 C24B C25B 85.9(16)
C23A Rh1 C24B C25B -132.8(15)
C20A Rh1 C24B C25B -48.6(9)
N2 Rh1 C24B C25B 52.6(14)
C19 Rh1 C24B C25B -11.0(9)
C23B Rh1 C24B C25B -119.7(14)
S1 Rh1 C24B C25B 153.1(9)
